data_7037922
loop_
_publ_author_name
'Tsao, Jung-Yu'
'Tsai, Jia-Dong'
'Yang, Chen-I'

_publ_section_title
;
 Azide-bridged Cu(ii), Mn(ii) and Co(ii) coordination polymers constructed
 with a bifunctional ligand of 6-(1H-tetrazol-5-yl)-2,2'-bipyridine.
;
_journal_issue 8
_journal_name_full 'Dalton transactions (Cambridge, England : 2003)'
_journal_page_first 3388
_journal_page_last 3397
_journal_paper_doi 10.1039/c5dt04773k
_journal_volume 45
_journal_year 2016
_chemical_formula_moiety 'C11 H7 Mn N9'
_chemical_formula_sum 'C11 H7 Mn N9'
_chemical_formula_weight 320.20
_chemical_name_systematic
;
 ? 
;
_space_group_crystal_system orthorhombic
_space_group_IT_number 61
_space_group_name_Hall '-P 2ac 2ab'
_space_group_name_H-M_alt 'P b c a'
_symmetry_space_group_name_Hall '-P 2ac 2ab'
_symmetry_space_group_name_H-M 'P b c a'
_atom_sites_solution_hydrogens geom
_audit_creation_date 2015-12-26
_audit_creation_method
;
Olex2 1.2
(compiled 2015.09.30 svn.r3233 for OlexSys, GUI svn.r5103)
;
_audit_update_record
;
2015-12-27 deposited with the CCDC.
2016-01-08 downloaded from the CCDC.
;
_cell_angle_alpha 90
_cell_angle_beta 90
_cell_angle_gamma 90
_cell_formula_units_Z 8
_cell_length_a 8.9867(7)
_cell_length_b 14.7912(11)
_cell_length_c 17.9613(13)
_cell_measurement_reflns_used 9060
_cell_measurement_temperature 150(2)
_cell_measurement_theta_max 30.48
_cell_measurement_theta_min 2.75
_cell_volume 2387.5(3)
_computing_cell_refinement 'SAINT v7.68A (Bruker, 2009)'
_computing_data_collection 'Bruker SMART'
_computing_data_reduction 'SAINT v7.68A (Bruker, 2009)'
_computing_molecular_graphics 'Olex2 (Dolomanov et al., 2009)'
_computing_publication_material 'Olex2 (Dolomanov et al., 2009)'
_computing_structure_refinement 'ShelXL (Sheldrick, 2015)'
_computing_structure_solution 'SHELXS-97 (Sheldrick, 1990)'
_diffrn_ambient_temperature 150.15
_diffrn_measured_fraction_theta_full 1.000
_diffrn_measured_fraction_theta_max 1.000
_diffrn_measurement_device_type 'CCD area detector'
_diffrn_measurement_method 'phi and omega scans'
_diffrn_radiation_monochromator graphite
_diffrn_radiation_type MoK\a
_diffrn_radiation_wavelength 0.71073
_diffrn_reflns_av_R_equivalents 0.0200
_diffrn_reflns_av_unetI/netI 0.0131
_diffrn_reflns_laue_measured_fraction_full 1.000
_diffrn_reflns_laue_measured_fraction_max 1.000
_diffrn_reflns_limit_h_max 8
_diffrn_reflns_limit_h_min -11
_diffrn_reflns_limit_k_max 19
_diffrn_reflns_limit_k_min -19
_diffrn_reflns_limit_l_max 21
_diffrn_reflns_limit_l_min -23
_diffrn_reflns_number 16277
_diffrn_reflns_point_group_measured_fraction_full 1.000
_diffrn_reflns_point_group_measured_fraction_max 1.000
_diffrn_reflns_theta_full 25.242
_diffrn_reflns_theta_max 27.500
_diffrn_reflns_theta_min 2.268
_exptl_absorpt_coefficient_mu 1.115
_exptl_absorpt_correction_T_max 0.7461
_exptl_absorpt_correction_T_min 0.6461
_exptl_absorpt_correction_type multi-scan
_exptl_absorpt_process_details
;
SADABS-2008/1 (Bruker,2008) was used for absorption correction.
wR2(int) was 0.1050 before and 0.0377 after correction.
The Ratio of minimum to maximum transmission is 0.8660.
The \l/2 correction factor is 0.0015.
;
_exptl_crystal_colour yellow
_exptl_crystal_colour_primary yellow
_exptl_crystal_density_diffrn 1.782
_exptl_crystal_density_method 'not measured'
_exptl_crystal_description plate
_exptl_crystal_F_000 1288
_exptl_crystal_size_max 0.26
_exptl_crystal_size_mid 0.2
_exptl_crystal_size_min 0.11
_refine_diff_density_max 0.420
_refine_diff_density_min -0.331
_refine_diff_density_rms 0.064
_refine_ls_extinction_method none
_refine_ls_goodness_of_fit_ref 1.251
_refine_ls_hydrogen_treatment constr
_refine_ls_matrix_type full
_refine_ls_number_parameters 190
_refine_ls_number_reflns 2742
_refine_ls_number_restraints 0
_refine_ls_restrained_S_all 1.251
_refine_ls_R_factor_all 0.0386
_refine_ls_R_factor_gt 0.0370
_refine_ls_shift/su_max 0.001
_refine_ls_shift/su_mean 0.000
_refine_ls_structure_factor_coef Fsqd
_refine_ls_weighting_details 'w=1/[\s^2^(Fo^2^)+(0.0173P)^2^+4.2322P] where P=(Fo^2^+2Fc^2^)/3'
_refine_ls_weighting_scheme calc
_refine_ls_wR_factor_gt 0.0840
_refine_ls_wR_factor_ref 0.0845
_reflns_Friedel_coverage 0.000
_reflns_number_gt 2616
_reflns_number_total 2742
_reflns_threshold_expression 'I > 2\s(I)'
_cod_data_source_file c5dt04773k2.cif
_cod_data_source_block tjd208-22_0m
_cod_depositor_comments 'Adding full bibliography for 7037921--7037923.cif.'
_cod_database_code 7037922
_shelx_space_group_comment
;
The symmetry employed for this shelxl refinement is uniquely defined
by the following loop, which should always be used as a source of
symmetry information in preference to the above space-group names.
They are only intended as comments.
;
_olex2_refinement_description
;
1. Fixed Uiso
 At 1.2 times of:
  All C(H) groups
2.a Aromatic/amide H refined with riding coordinates:
 C4(H4), C8(H8), C2(H2), C7(H7), C1(H1), C9(H9), C3(H3)
;
_shelx_shelxl_version_number 2014/7
_olex2_submission_special_instructions 'No special instructions were received'

loop_
_space_group_symop_operation_xyz
'x, y, z'
'-x+1/2, -y, z+1/2'
'-x, y+1/2, -z+1/2'
'x+1/2, -y+1/2, -z'
'-x, -y, -z'
'x-1/2, y, -z-1/2'
'x, -y-1/2, z-1/2'
'-x-1/2, y-1/2, z'

loop_
_atom_site_label
_atom_site_type_symbol
_atom_site_fract_x
_atom_site_fract_y
_atom_site_fract_z
_atom_site_U_iso_or_equiv
_atom_site_adp_type
_atom_site_occupancy
_atom_site_site_symmetry_order
_atom_site_calc_flag
_atom_site_refinement_flags_posn
Mn1 Mn 0.94002(4) 0.10097(2) 0.53832(2) 0.01747(10) Uani 1 1 d .
N2 N 0.7864(2) 0.17238(12) 0.61745(11) 0.0184(4) Uani 1 1 d .
N1 N 1.0003(2) 0.06167(13) 0.65958(11) 0.0205(4) Uani 1 1 d .
C4 C 0.9425(3) 0.07768(17) 0.78955(14) 0.0260(5) Uani 1 1 d .
H4 H 0.8888 0.1068 0.8267 0.031 Uiso 1 1 calc R
C5 C 0.9231(3) 0.10148(15) 0.71487(14) 0.0204(5) Uani 1 1 d .
C8 C 0.6259(3) 0.28126(16) 0.71217(14) 0.0255(5) Uani 1 1 d .
H8 H 0.5718 0.3179 0.7444 0.031 Uiso 1 1 calc R
C6 C 0.8116(3) 0.16937(15) 0.69096(13) 0.0194(4) Uani 1 1 d .
C10 C 0.6830(3) 0.22874(14) 0.59026(13) 0.0196(5) Uani 1 1 d .
C2 C 1.1219(3) -0.03053(16) 0.75088(17) 0.0305(6) Uani 1 1 d .
H2 H 1.1902 -0.0760 0.7614 0.037 Uiso 1 1 calc R
C7 C 0.7341(3) 0.22412(16) 0.74011(14) 0.0243(5) Uani 1 1 d .
H7 H 0.7544 0.2224 0.7909 0.029 Uiso 1 1 calc R
C1 C 1.0983(3) -0.00286(16) 0.67805(15) 0.0258(5) Uani 1 1 d .
H1 H 1.1530 -0.0303 0.6403 0.031 Uiso 1 1 calc R
C9 C 0.5980(3) 0.28407(16) 0.63656(14) 0.0237(5) Uani 1 1 d .
H9 H 0.5248 0.3217 0.6171 0.028 Uiso 1 1 calc R
C3 C 1.0430(3) 0.01001(18) 0.80735(16) 0.0308(6) Uani 1 1 d .
H3 H 1.0568 -0.0077 0.8566 0.037 Uiso 1 1 calc R
N6 N 1.0741(2) 0.23219(12) 0.53446(11) 0.0195(4) Uani 1 1 d .
N3 N 0.7527(2) 0.16554(13) 0.47060(11) 0.0205(4) Uani 1 1 d .
N5 N 1.0992(2) 0.26605(14) 0.60304(12) 0.0264(5) Uani 1 1 d .
N7 N 0.8606(2) -0.03527(13) 0.51047(12) 0.0228(4) Uani 1 1 d .
N4 N 1.2059(2) 0.32685(14) 0.59982(12) 0.0275(5) Uani 1 1 d .
C11 C 1.1677(3) 0.27711(14) 0.49049(14) 0.0194(5) Uani 1 1 d .
N8 N 0.7360(2) -0.06038(14) 0.49732(13) 0.0268(5) Uani 1 1 d .
N9 N 0.6186(3) -0.08614(19) 0.4839(2) 0.0549(8) Uani 1 1 d .

loop_
_atom_site_aniso_label
_atom_site_aniso_U_11
_atom_site_aniso_U_22
_atom_site_aniso_U_33
_atom_site_aniso_U_23
_atom_site_aniso_U_13
_atom_site_aniso_U_12
Mn1 0.01554(17) 0.01314(16) 0.02372(18) -0.00156(13) 0.00169(14) 0.00070(13)
N2 0.0151(9) 0.0143(8) 0.0257(10) 0.0002(7) 0.0017(8) -0.0002(7)
N1 0.0177(9) 0.0147(8) 0.0292(10) -0.0014(8) -0.0017(8) -0.0023(7)
C4 0.0249(12) 0.0269(12) 0.0261(12) 0.0019(10) -0.0009(10) -0.0065(10)
C5 0.0171(11) 0.0161(10) 0.0282(12) 0.0005(9) -0.0017(9) -0.0056(9)
C8 0.0238(12) 0.0214(11) 0.0313(13) -0.0070(10) 0.0057(10) -0.0010(10)
C6 0.0173(10) 0.0160(10) 0.0250(11) 0.0004(9) 0.0013(9) -0.0038(8)
C10 0.0155(10) 0.0148(10) 0.0287(12) -0.0004(9) -0.0002(9) -0.0011(8)
C2 0.0267(13) 0.0194(11) 0.0454(15) 0.0055(11) -0.0112(12) -0.0008(10)
C7 0.0240(12) 0.0234(11) 0.0254(12) -0.0029(10) 0.0021(10) -0.0037(10)
C1 0.0212(12) 0.0174(11) 0.0389(14) -0.0034(10) -0.0050(11) 0.0004(9)
C9 0.0191(11) 0.0176(10) 0.0346(13) -0.0015(9) 0.0013(10) 0.0031(9)
C3 0.0299(14) 0.0281(13) 0.0342(14) 0.0096(11) -0.0096(11) -0.0091(11)
N6 0.0208(9) 0.0160(9) 0.0217(9) -0.0017(7) 0.0017(8) -0.0028(7)
N3 0.0226(10) 0.0172(9) 0.0216(9) -0.0025(7) -0.0016(8) 0.0039(8)
N5 0.0295(11) 0.0261(10) 0.0236(10) 0.0006(8) -0.0008(9) -0.0077(9)
N7 0.0202(10) 0.0160(9) 0.0323(11) -0.0049(8) 0.0003(9) 0.0005(8)
N4 0.0295(11) 0.0268(10) 0.0262(11) 0.0007(9) -0.0016(9) -0.0077(9)
C11 0.0157(10) 0.0133(10) 0.0291(12) -0.0012(9) -0.0003(9) 0.0003(8)
N8 0.0243(11) 0.0181(9) 0.0382(12) -0.0017(9) 0.0019(10) 0.0011(8)
N9 0.0254(13) 0.0417(15) 0.098(3) -0.0066(16) -0.0088(15) -0.0063(12)

loop_
_atom_type_symbol
_atom_type_description
_atom_type_scat_dispersion_real
_atom_type_scat_dispersion_imag
_atom_type_scat_source
C C 0.0033 0.0016 'International Tables Vol C Tables 4.2.6.8 and 6.1.1.4'
H H 0.0000 0.0000 'International Tables Vol C Tables 4.2.6.8 and 6.1.1.4'
N N 0.0061 0.0033 'International Tables Vol C Tables 4.2.6.8 and 6.1.1.4'
O O 0.0106 0.0060 'International Tables Vol C Tables 4.2.6.8 and 6.1.1.4'
Mn Mn 0.3368 0.7283 'International Tables Vol C Tables 4.2.6.8 and 6.1.1.4'

loop_
_geom_angle_atom_site_label_1
_geom_angle_atom_site_label_2
_geom_angle_atom_site_label_3
_geom_angle
_geom_angle_site_symmetry_1
_geom_angle_site_symmetry_3
N2 Mn1 N1 70.54(7) . .
N2 Mn1 N6 86.78(7) . .
N2 Mn1 N3 71.79(7) . .
N6 Mn1 N1 96.78(7) . .
N6 Mn1 N3 91.00(7) . .
N3 Mn1 N1 140.96(7) . .
N7 Mn1 N2 162.28(8) 5_756 .
N7 Mn1 N2 112.10(7) . .
N7 Mn1 N1 94.16(8) 5_756 .
N7 Mn1 N1 93.43(7) . .
N7 Mn1 N6 160.71(8) . .
N7 Mn1 N6 86.23(7) 5_756 .
N7 Mn1 N3 91.31(7) . .
N7 Mn1 N3 124.58(8) 5_756 .
N7 Mn1 N7 76.73(8) . 5_756
C6 N2 Mn1 120.28(15) . .
C6 N2 C10 119.8(2) . .
C10 N2 Mn1 119.23(16) . .
C5 N1 Mn1 117.57(15) . .
C1 N1 Mn1 124.37(17) . .
C1 N1 C5 117.8(2) . .
C5 C4 H4 120.5 . .
C3 C4 H4 120.5 . .
C3 C4 C5 119.0(2) . .
N1 C5 C4 122.2(2) . .
N1 C5 C6 115.5(2) . .
C4 C5 C6 122.2(2) . .
C7 C8 H8 119.9 . .
C9 C8 H8 119.9 . .
C9 C8 C7 120.2(2) . .
N2 C6 C5 115.0(2) . .
N2 C6 C7 121.6(2) . .
C7 C6 C5 123.4(2) . .
N2 C10 C9 121.8(2) . .
N2 C10 C11 113.0(2) . 4_456
C9 C10 C11 125.2(2) . 4_456
C1 C2 H2 120.4 . .
C3 C2 H2 120.4 . .
C3 C2 C1 119.2(2) . .
C8 C7 C6 118.6(2) . .
C8 C7 H7 120.7 . .
C6 C7 H7 120.7 . .
N1 C1 C2 122.9(2) . .
N1 C1 H1 118.5 . .
C2 C1 H1 118.5 . .
C8 C9 C10 118.0(2) . .
C8 C9 H9 121.0 . .
C10 C9 H9 121.0 . .
C4 C3 H3 120.6 . .
C2 C3 C4 118.7(3) . .
C2 C3 H3 120.6 . .
N5 N6 Mn1 112.07(14) . .
C11 N6 Mn1 140.79(16) . .
C11 N6 N5 104.52(19) . .
N4 N3 Mn1 140.33(15) 4_456 .
N4 N3 C11 105.13(19) 4_456 4_456
C11 N3 Mn1 114.03(15) 4_456 .
N4 N5 N6 109.6(2) . .
Mn1 N7 Mn1 103.27(8) . 5_756
N8 N7 Mn1 122.59(16) . 5_756
N8 N7 Mn1 129.10(16) . .
N5 N4 N3 109.2(2) . 4_556
N6 C11 C10 128.3(2) . 4_556
N6 C11 N3 111.5(2) . 4_556
N3 C11 C10 120.2(2) 4_556 4_556
N9 N8 N7 178.3(3) . .

loop_
_geom_bond_atom_site_label_1
_geom_bond_atom_site_label_2
_geom_bond_distance
_geom_bond_site_symmetry_2
Mn1 N2 2.2452(19) .
Mn1 N1 2.318(2) .
Mn1 N6 2.2857(19) .
Mn1 N3 2.286(2) .
Mn1 N7 2.195(2) .
Mn1 N7 2.219(2) 5_756
N2 C6 1.340(3) .
N2 C10 1.341(3) .
N1 C5 1.347(3) .
N1 C1 1.341(3) .
C4 H4 0.9300 .
C4 C5 1.398(3) .
C4 C3 1.385(4) .
C5 C6 1.483(3) .
C8 H8 0.9300 .
C8 C7 1.382(4) .
C8 C9 1.382(4) .
C6 C7 1.386(3) .
C10 C9 1.394(3) .
C10 C11 1.460(3) 4_456
C2 H2 0.9300 .
C2 C1 1.387(4) .
C2 C3 1.375(4) .
C7 H7 0.9300 .
C1 H1 0.9300 .
C9 H9 0.9300 .
C3 H3 0.9300 .
N6 N5 1.349(3) .
N6 C11 1.331(3) .
N3 N4 1.338(3) 4_456
N3 C11 1.338(3) 4_456
N5 N4 1.316(3) .
N7 Mn1 2.219(2) 5_756
N7 N8 1.203(3) .
N4 N3 1.337(3) 4_556
C11 C10 1.459(3) 4_556
C11 N3 1.338(3) 4_556
N8 N9 1.147(3) .
